data_7003640
loop_
_publ_author_name
'Hsu, S. J.'
'Hsu, K. M.'
'Leong, Max K.'
'Lin, Ivan J. B.'

_publ_section_title
;
 Au(i)-benzimidazole/imidazole complexes. Liquid crystals and
 nanomaterials
;
_journal_issue 14
_journal_name_full 'Dalton Transactions'
_journal_page_first 1924
_journal_page_last 1931
_journal_paper_doi 10.1039/b717787a
_journal_year 2008
_chemical_formula_sum 'C15 H28 Au Cl N2'
_chemical_formula_weight 468.81
_chemical_name_common (Au(C12-Im)Cl)
_chemical_name_systematic
;
?
;
_space_group_IT_number 15
_symmetry_cell_setting monoclinic
_symmetry_space_group_name_Hall '-C 2yc'
_symmetry_space_group_name_H-M 'C 1 2/c 1'
_atom_sites_solution_hydrogens geom
_atom_sites_solution_primary direct
_atom_sites_solution_secondary difmap
_audit_creation_method SHELXL-97
_cell_angle_alpha 90.00
_cell_angle_beta 92.140(6)
_cell_angle_gamma 90.00
_cell_formula_units_Z 8
_cell_length_a 38.885(12)
_cell_length_b 8.920(3)
_cell_length_c 10.471(3)
_cell_measurement_reflns_used 1676
_cell_measurement_temperature 295(2)
_cell_measurement_theta_max 25
_cell_measurement_theta_min 2.5
_cell_volume 3629(2)
_computing_cell_refinement 'Bruker SMART'
_computing_data_collection 'Bruker SMART'
_computing_data_reduction 'Bruker SAINT'
_computing_molecular_graphics 'Bruker SHELXTL'
_computing_publication_material 'Bruker SHELXTL'
_computing_structure_refinement 'SHELXL-97 (Sheldrick, 1997)'
_computing_structure_solution 'SHELXS-97 (Sheldrick, 1990)'
_diffrn_ambient_temperature 295(2)
_diffrn_measured_fraction_theta_full 0.997
_diffrn_measured_fraction_theta_max 0.997
_diffrn_measurement_device_type 'CCD area detector'
_diffrn_measurement_method 'phi and omega scans'
_diffrn_radiation_monochromator graphite
_diffrn_radiation_source 'fine-focus sealed tube'
_diffrn_radiation_type MoK\a
_diffrn_radiation_wavelength 0.71073
_diffrn_reflns_av_R_equivalents 0.1012
_diffrn_reflns_av_sigmaI/netI 0.1351
_diffrn_reflns_limit_h_max 48
_diffrn_reflns_limit_h_min -39
_diffrn_reflns_limit_k_max 11
_diffrn_reflns_limit_k_min -11
_diffrn_reflns_limit_l_max 13
_diffrn_reflns_limit_l_min -12
_diffrn_reflns_number 10798
_diffrn_reflns_theta_full 26.54
_diffrn_reflns_theta_max 26.54
_diffrn_reflns_theta_min 1.05
_exptl_absorpt_coefficient_mu 8.245
_exptl_absorpt_correction_T_max 0.95646
_exptl_absorpt_correction_T_min 0.73857
_exptl_absorpt_correction_type empirical
_exptl_crystal_colour Colorless
_exptl_crystal_density_diffrn 1.716
_exptl_crystal_density_meas ?
_exptl_crystal_density_method .
_exptl_crystal_description Laminar
_exptl_crystal_F_000 1824
_exptl_crystal_size_max 0.20
_exptl_crystal_size_mid 0.02
_exptl_crystal_size_min 0.05
_refine_diff_density_max 1.607
_refine_diff_density_min -1.214
_refine_diff_density_rms 0.301
_refine_ls_extinction_method none
_refine_ls_goodness_of_fit_ref 0.848
_refine_ls_hydrogen_treatment constr
_refine_ls_matrix_type full
_refine_ls_number_parameters 174
_refine_ls_number_reflns 3758
_refine_ls_number_restraints 0
_refine_ls_restrained_S_all 0.848
_refine_ls_R_factor_all 0.1291
_refine_ls_R_factor_gt 0.0460
_refine_ls_shift/su_max 0.001
_refine_ls_shift/su_mean 0.000
_refine_ls_structure_factor_coef Fsqd
_refine_ls_weighting_details 'calc w=1/[\s^2^(Fo^2^)+(0.0581P)^2^+0.0000P] where P=(Fo^2^+2Fc^2^)/3'
_refine_ls_weighting_scheme calc
_refine_ls_wR_factor_gt 0.0871
_refine_ls_wR_factor_ref 0.1272
_reflns_number_gt 1775
_reflns_number_total 3758
_reflns_threshold_expression >2sigma(I)
_cod_data_source_file b717787a.txt
_cod_data_source_block my02m
_cod_depositor_comments
;
The following automatic conversions were performed:
'_symmetry_cell_setting' value 'Monoclinic' changed to 'monoclinic'
according to '/home/saulius/struct/CIF-dictionaries/cif_core.dic'
dictionary named 'cif_core.dic' version 2.4.1 from 2010-06-29.

Automatic conversion script
Id: cif_fix_enum 1527 2010-12-29 10:47:43Z saulius 
;
_cod_original_cell_volume 3629.5(18)
_cod_original_sg_symbol_H-M C2/c
_cod_database_code 7003640

loop_
_symmetry_equiv_pos_as_xyz
'x, y, z'
'-x, y, -z+1/2'
'x+1/2, y+1/2, z'
'-x+1/2, y+1/2, -z+1/2'
'-x, -y, -z'
'x, -y, z-1/2'
'-x+1/2, -y+1/2, -z'
'x+1/2, -y+1/2, z-1/2'

loop_
_atom_site_label
_atom_site_type_symbol
_atom_site_fract_x
_atom_site_fract_y
_atom_site_fract_z
_atom_site_U_iso_or_equiv
_atom_site_adp_type
_atom_site_occupancy
_atom_site_symmetry_multiplicity
_atom_site_calc_flag
_atom_site_refinement_flags
_atom_site_disorder_assembly
_atom_site_disorder_group
Au1 Au 1.0000 0.5000 1.0000 0.0534(2) Uani 1 2 d S . .
Au2 Au 1.0000 0.28914(7) 1.2500 0.0691(3) Uani 1 2 d S . .
Cl1 Cl 1.05705(11) 0.2795(4) 1.2262(4) 0.0904(12) Uani 1 1 d . . .
N1 N 0.9756(2) 0.3296(9) 0.9080(8) 0.052(2) Uani 1 1 d . . .
N2 N 0.9496(3) 0.2029(11) 0.7550(9) 0.057(3) Uani 1 1 d . . .
C1 C 0.9594(3) 0.3390(14) 0.7979(13) 0.064(4) Uani 1 1 d . . .
H1A H 0.9552 0.4283 0.7542 0.076 Uiso 1 1 calc R . .
C2 C 0.9760(3) 0.1836(13) 0.9411(12) 0.067(4) Uani 1 1 d . . .
H2A H 0.9857 0.1434 1.0159 0.080 Uiso 1 1 calc R . .
C3 C 0.9595(3) 0.1060(13) 0.8462(12) 0.065(4) Uani 1 1 d . . .
H3A H 0.9557 0.0031 0.8447 0.079 Uiso 1 1 calc R . .
C4 C 0.9314(4) 0.1689(15) 0.6315(11) 0.075(4) Uani 1 1 d . . .
H4A H 0.9359 0.2487 0.5715 0.091 Uiso 1 1 calc R . .
H4B H 0.9406 0.0769 0.5974 0.091 Uiso 1 1 calc R . .
C5 C 0.8944(3) 0.1525(17) 0.6405(13) 0.081(4) Uani 1 1 d . . .
H5A H 0.8849 0.2435 0.6756 0.097 Uiso 1 1 calc R . .
H5B H 0.8896 0.0707 0.6982 0.097 Uiso 1 1 calc R . .
C6 C 0.8772(4) 0.1212(18) 0.5104(13) 0.088(4) Uani 1 1 d . . .
H6A H 0.8841 0.1981 0.4510 0.106 Uiso 1 1 calc R . .
H6B H 0.8854 0.0257 0.4793 0.106 Uiso 1 1 calc R . .
C7 C 0.8395(4) 0.117(2) 0.5121(14) 0.104(5) Uani 1 1 d . . .
H7A H 0.8315 0.2071 0.5542 0.125 Uiso 1 1 calc R . .
H7B H 0.8326 0.0319 0.5626 0.125 Uiso 1 1 calc R . .
C8 C 0.8217(4) 0.107(2) 0.3810(15) 0.101(5) Uani 1 1 d . . .
H8A H 0.8297 0.1893 0.3296 0.121 Uiso 1 1 calc R . .
H8B H 0.8290 0.0147 0.3411 0.121 Uiso 1 1 calc R . .
C9 C 0.7844(4) 0.110(2) 0.3769(15) 0.113(6) Uani 1 1 d . . .
H9A H 0.7772 0.2002 0.4202 0.135 Uiso 1 1 calc R . .
H9B H 0.7765 0.0254 0.4260 0.135 Uiso 1 1 calc R . .
C10 C 0.7662(4) 0.106(2) 0.2493(16) 0.105(5) Uani 1 1 d . . .
H10A H 0.7742 0.1900 0.1999 0.126 Uiso 1 1 calc R . .
H10B H 0.7732 0.0151 0.2061 0.126 Uiso 1 1 calc R . .
C11 C 0.7285(4) 0.110(2) 0.2466(16) 0.116(6) Uani 1 1 d . . .
H11A H 0.7206 0.0267 0.2973 0.139 Uiso 1 1 calc R . .
H11B H 0.7216 0.2014 0.2886 0.139 Uiso 1 1 calc R . .
C12 C 0.7108(4) 0.103(2) 0.1223(16) 0.115(6) Uani 1 1 d . . .
H12A H 0.7174 0.0113 0.0803 0.138 Uiso 1 1 calc R . .
H12B H 0.7187 0.1862 0.0711 0.138 Uiso 1 1 calc R . .
C13 C 0.6730(5) 0.109(2) 0.1237(18) 0.129(7) Uani 1 1 d . . .
H13A H 0.6664 0.1992 0.1681 0.155 Uiso 1 1 calc R . .
H13B H 0.6651 0.0240 0.1724 0.155 Uiso 1 1 calc R . .
C14 C 0.6551(6) 0.107(3) -0.005(2) 0.167(9) Uani 1 1 d . . .
H14A H 0.6620 0.1944 -0.0524 0.201 Uiso 1 1 calc R . .
H14B H 0.6623 0.0187 -0.0509 0.201 Uiso 1 1 calc R . .
C15 C 0.6185(6) 0.106(3) 0.001(2) 0.181(10) Uani 1 1 d . . .
H15A H 0.6084 0.1039 -0.0837 0.271 Uiso 1 1 calc R . .
H15B H 0.6111 0.1946 0.0445 0.271 Uiso 1 1 calc R . .
H15C H 0.6114 0.0189 0.0473 0.271 Uiso 1 1 calc R . .

loop_
_atom_site_aniso_label
_atom_site_aniso_U_11
_atom_site_aniso_U_22
_atom_site_aniso_U_33
_atom_site_aniso_U_23
_atom_site_aniso_U_13
_atom_site_aniso_U_12
Au1 0.0657(5) 0.0434(4) 0.0507(4) -0.0045(3) -0.0015(3) -0.0109(4)
Au2 0.1095(7) 0.0419(4) 0.0555(5) 0.000 -0.0034(4) 0.000
Cl1 0.113(3) 0.0544(19) 0.104(3) -0.010(2) 0.007(2) 0.004(2)
N1 0.074(7) 0.049(5) 0.033(5) -0.002(4) -0.005(5) -0.015(5)
N2 0.063(7) 0.061(6) 0.048(6) -0.016(5) 0.002(5) -0.018(6)
C1 0.064(9) 0.052(7) 0.075(10) -0.010(7) 0.009(8) -0.012(7)
C2 0.086(10) 0.053(7) 0.061(8) 0.005(6) -0.001(7) -0.008(7)
C3 0.102(11) 0.042(6) 0.053(7) -0.001(6) 0.001(7) -0.007(7)
C4 0.088(11) 0.088(9) 0.049(8) -0.026(7) -0.010(7) -0.015(8)
C5 0.056(10) 0.107(11) 0.080(10) -0.014(8) -0.003(8) -0.010(8)
C6 0.069(11) 0.123(13) 0.070(9) -0.013(9) -0.015(8) -0.009(9)
C7 0.077(12) 0.154(16) 0.080(11) -0.007(11) -0.014(9) -0.008(11)
C8 0.075(12) 0.133(15) 0.095(12) -0.014(11) -0.009(9) -0.016(11)
C9 0.068(12) 0.173(18) 0.096(12) -0.022(13) -0.009(10) -0.002(12)
C10 0.069(12) 0.133(15) 0.112(13) -0.011(12) -0.015(10) 0.003(10)
C11 0.076(13) 0.163(18) 0.106(13) -0.018(12) -0.024(11) 0.016(12)
C12 0.083(13) 0.156(17) 0.104(13) -0.013(13) -0.018(11) 0.015(12)
C13 0.098(15) 0.159(19) 0.129(16) -0.020(14) -0.034(12) 0.033(13)
C14 0.103(17) 0.23(3) 0.17(2) -0.01(2) -0.041(16) 0.043(18)
C15 0.15(2) 0.24(3) 0.15(2) -0.03(2) -0.060(17) 0.02(2)

loop_
_atom_type_symbol
_atom_type_description
_atom_type_scat_dispersion_real
_atom_type_scat_dispersion_imag
_atom_type_scat_source
C C 0.0033 0.0016 'International Tables Vol C Tables 4.2.6.8 and 6.1.1.4'
H H 0.0000 0.0000 'International Tables Vol C Tables 4.2.6.8 and 6.1.1.4'
N N 0.0061 0.0033 'International Tables Vol C Tables 4.2.6.8 and 6.1.1.4'
Cl Cl 0.1484 0.1585 'International Tables Vol C Tables 4.2.6.8 and 6.1.1.4'
Au Au -2.0133 8.8022 'International Tables Vol C Tables 4.2.6.8 and 6.1.1.4'

loop_
_geom_angle_atom_site_label_1
_geom_angle_atom_site_label_2
_geom_angle_atom_site_label_3
_geom_angle
_geom_angle_site_symmetry_1
_geom_angle_site_symmetry_3
_geom_angle_publ_flag
N1 Au1 N1 180.0(6) 5_767 . ?
N1 Au1 Au2 93.8(2) 5_767 . ?
N1 Au1 Au2 86.2(2) . . ?
N1 Au1 Au2 86.2(2) 5_767 5_767 ?
N1 Au1 Au2 93.8(2) . 5_767 ?
Au2 Au1 Au2 180.000(1) . 5_767 ?
Cl1 Au2 Cl1 175.60(17) . 2_757 ?
Cl1 Au2 Au1 98.20(10) . 2_757 ?
Cl1 Au2 Au1 84.39(10) 2_757 2_757 ?
Cl1 Au2 Au1 84.39(10) . . ?
Cl1 Au2 Au1 98.20(10) 2_757 . ?
Au1 Au2 Au1 108.61(3) 2_757 . ?
C1 N1 C2 106.9(10) . . ?
C1 N1 Au1 125.5(8) . . ?
C2 N1 Au1 127.3(8) . . ?
C3 N2 C1 106.0(10) . . ?
C3 N2 C4 127.4(10) . . ?
C1 N2 C4 126.6(11) . . ?
N1 C1 N2 111.2(11) . . ?
N1 C1 H1A 124.4 . . ?
N2 C1 H1A 124.4 . . ?
N1 C2 C3 107.8(11) . . ?
N1 C2 H2A 126.1 . . ?
C3 C2 H2A 126.1 . . ?
N2 C3 C2 108.1(10) . . ?
N2 C3 H3A 125.9 . . ?
C2 C3 H3A 125.9 . . ?
C5 C4 N2 114.0(10) . . ?
C5 C4 H4A 108.8 . . ?
N2 C4 H4A 108.8 . . ?
C5 C4 H4B 108.8 . . ?
N2 C4 H4B 108.8 . . ?
H4A C4 H4B 107.6 . . ?
C4 C5 C6 111.3(11) . . ?
C4 C5 H5A 109.4 . . ?
C6 C5 H5A 109.4 . . ?
C4 C5 H5B 109.4 . . ?
C6 C5 H5B 109.4 . . ?
H5A C5 H5B 108.0 . . ?
C7 C6 C5 113.6(12) . . ?
C7 C6 H6A 108.9 . . ?
C5 C6 H6A 108.9 . . ?
C7 C6 H6B 108.9 . . ?
C5 C6 H6B 108.9 . . ?
H6A C6 H6B 107.7 . . ?
C6 C7 C8 114.4(13) . . ?
C6 C7 H7A 108.7 . . ?
C8 C7 H7A 108.7 . . ?
C6 C7 H7B 108.7 . . ?
C8 C7 H7B 108.7 . . ?
H7A C7 H7B 107.6 . . ?
C9 C8 C7 116.6(14) . . ?
C9 C8 H8A 108.1 . . ?
C7 C8 H8A 108.1 . . ?
C9 C8 H8B 108.1 . . ?
C7 C8 H8B 108.1 . . ?
H8A C8 H8B 107.3 . . ?
C8 C9 C10 117.9(14) . . ?
C8 C9 H9A 107.8 . . ?
C10 C9 H9A 107.8 . . ?
C8 C9 H9B 107.8 . . ?
C10 C9 H9B 107.8 . . ?
H9A C9 H9B 107.2 . . ?
C11 C10 C9 117.2(15) . . ?
C11 C10 H10A 108.0 . . ?
C9 C10 H10A 108.0 . . ?
C11 C10 H10B 108.0 . . ?
C9 C10 H10B 108.0 . . ?
H10A C10 H10B 107.2 . . ?
C12 C11 C10 117.2(16) . . ?
C12 C11 H11A 108.0 . . ?
C10 C11 H11A 108.0 . . ?
C12 C11 H11B 108.0 . . ?
C10 C11 H11B 108.0 . . ?
H11A C11 H11B 107.2 . . ?
C11 C12 C13 115.5(16) . . ?
C11 C12 H12A 108.4 . . ?
C13 C12 H12A 108.4 . . ?
C11 C12 H12B 108.4 . . ?
C13 C12 H12B 108.4 . . ?
H12A C12 H12B 107.5 . . ?
C12 C13 C14 115.1(18) . . ?
C12 C13 H13A 108.5 . . ?
C14 C13 H13A 108.5 . . ?
C12 C13 H13B 108.5 . . ?
C14 C13 H13B 108.5 . . ?
H13A C13 H13B 107.5 . . ?
C15 C14 C13 113(2) . . ?
C15 C14 H14A 109.0 . . ?
C13 C14 H14A 109.0 . . ?
C15 C14 H14B 109.0 . . ?
C13 C14 H14B 109.0 . . ?
H14A C14 H14B 107.8 . . ?
C14 C15 H15A 109.5 . . ?
C14 C15 H15B 109.5 . . ?
H15A C15 H15B 109.5 . . ?
C14 C15 H15C 109.5 . . ?
H15A C15 H15C 109.5 . . ?
H15B C15 H15C 109.5 . . ?

loop_
_geom_bond_atom_site_label_1
_geom_bond_atom_site_label_2
_geom_bond_distance
_geom_bond_site_symmetry_2
_geom_bond_publ_flag
Au1 N1 2.017(8) 5_767 ?
Au1 N1 2.017(8) . ?
Au1 Au2 3.2234(8) . ?
Au1 Au2 3.2234(8) 5_767 ?
Au2 Cl1 2.243(4) . ?
Au2 Cl1 2.243(4) 2_757 ?
Au2 Au1 3.2234(8) 2_757 ?
N1 C1 1.296(14) . ?
N1 C2 1.348(13) . ?
N2 C3 1.334(14) . ?
N2 C1 1.345(13) . ?
N2 C4 1.483(14) . ?
C1 H1A 0.9300 . ?
C2 C3 1.353(15) . ?
C2 H2A 0.9300 . ?
C3 H3A 0.9300 . ?
C4 C5 1.450(16) . ?
C4 H4A 0.9700 . ?
C4 H4B 0.9700 . ?
C5 C6 1.521(17) . ?
C5 H5A 0.9700 . ?
C5 H5B 0.9700 . ?
C6 C7 1.470(17) . ?
C6 H6A 0.9700 . ?
C6 H6B 0.9700 . ?
C7 C8 1.516(18) . ?
C7 H7A 0.9700 . ?
C7 H7B 0.9700 . ?
C8 C9 1.449(18) . ?
C8 H8A 0.9700 . ?
C8 H8B 0.9700 . ?
C9 C10 1.49(2) . ?
C9 H9A 0.9700 . ?
C9 H9B 0.9700 . ?
C10 C11 1.466(18) . ?
C10 H10A 0.9700 . ?
C10 H10B 0.9700 . ?
C11 C12 1.45(2) . ?
C11 H11A 0.9700 . ?
C11 H11B 0.9700 . ?
C12 C13 1.47(2) . ?
C12 H12A 0.9700 . ?
C12 H12B 0.9700 . ?
C13 C14 1.49(2) . ?
C13 H13A 0.9700 . ?
C13 H13B 0.9700 . ?
C14 C15 1.43(2) . ?
C14 H14A 0.9700 . ?
C14 H14B 0.9700 . ?
C15 H15A 0.9600 . ?
C15 H15B 0.9600 . ?
C15 H15C 0.9600 . ?
